data_7023370
loop_
_publ_author_name
'Song, Xue-Zhi'
'Song, Shu-Yan'
'Zhu, Min'
'Hao, Zhao-Min'
'Meng, Xing'
'Zhao, Shu-Na'
'Zhang, Hong-Jie'

_publ_section_title
;
 Employing tripodal carboxylate ligand to construct Co(II) coordination
 networks modulated by N-donor ligands: syntheses, structures and magnetic
 properties.
;
_journal_issue 36
_journal_name_full 'Dalton transactions (Cambridge, England : 2003)'
_journal_page_first 13231
_journal_page_last 13240
_journal_paper_doi 10.1039/c3dt51241j
_journal_volume 42
_journal_year 2013
_chemical_formula_sum 'C29 H24 Co2 N4 O9'
_chemical_formula_weight 690.38
_chemical_name_systematic ?
_space_group_IT_number 2
_symmetry_cell_setting triclinic
_symmetry_space_group_name_Hall '-P 1'
_symmetry_space_group_name_H-M 'P -1'
_atom_sites_solution_hydrogens geom
_atom_sites_solution_primary direct
_atom_sites_solution_secondary difmap
_audit_creation_method SHELXL-97
_cell_angle_alpha 91.5320(10)
_cell_angle_beta 95.8120(10)
_cell_angle_gamma 118.4180(10)
_cell_formula_units_Z 2
_cell_length_a 10.6774(5)
_cell_length_b 10.8538(5)
_cell_length_c 13.5266(10)
_cell_measurement_temperature 185(2)
_cell_volume 1366.58(14)
_computing_cell_refinement 'Bruker SAINT'
_computing_data_collection 'Bruker APEX2'
_computing_data_reduction 'Bruker SAINT'
_computing_molecular_graphics 'Bruker SHELXTL'
_computing_publication_material 'Bruker SHELXTL'
_computing_structure_refinement 'SHELXL-97 (Sheldrick, 1997)'
_computing_structure_solution 'SHELXS-97 (Sheldrick, 1997)'
_diffrn_ambient_temperature 185(2)
_diffrn_measured_fraction_theta_full 0.983
_diffrn_measured_fraction_theta_max 0.983
_diffrn_measurement_device_type 'Bruker APEX-II CCD'
_diffrn_measurement_method '\f and \w scans'
_diffrn_radiation_monochromator graphite
_diffrn_radiation_source 'fine-focus sealed tube'
_diffrn_radiation_type MoK\a
_diffrn_radiation_wavelength 0.71073
_diffrn_reflns_av_R_equivalents 0.0197
_diffrn_reflns_av_sigmaI/netI 0.0433
_diffrn_reflns_limit_h_max 13
_diffrn_reflns_limit_h_min -12
_diffrn_reflns_limit_k_max 10
_diffrn_reflns_limit_k_min -13
_diffrn_reflns_limit_l_max 16
_diffrn_reflns_limit_l_min -12
_diffrn_reflns_number 7639
_diffrn_reflns_theta_full 26.06
_diffrn_reflns_theta_max 26.06
_diffrn_reflns_theta_min 2.14
_exptl_absorpt_coefficient_mu 1.279
_exptl_absorpt_correction_T_max 0.8514
_exptl_absorpt_correction_T_min 0.8024
_exptl_absorpt_correction_type multi-scan
_exptl_absorpt_process_details 'SADABS, Sheldrick, 1996'
_exptl_crystal_colour purple
_exptl_crystal_density_diffrn 1.678
_exptl_crystal_density_method 'not measured'
_exptl_crystal_description block
_exptl_crystal_F_000 704
_exptl_crystal_size_max 0.18
_exptl_crystal_size_mid 0.16
_exptl_crystal_size_min 0.13
_refine_diff_density_max 0.486
_refine_diff_density_min -0.323
_refine_diff_density_rms 0.069
_refine_ls_extinction_method none
_refine_ls_goodness_of_fit_ref 1.049
_refine_ls_hydrogen_treatment mixed
_refine_ls_matrix_type full
_refine_ls_number_parameters 400
_refine_ls_number_reflns 5329
_refine_ls_number_restraints 1
_refine_ls_restrained_S_all 1.050
_refine_ls_R_factor_all 0.0426
_refine_ls_R_factor_gt 0.0344
_refine_ls_shift/su_max 0.001
_refine_ls_shift/su_mean 0.000
_refine_ls_structure_factor_coef Fsqd
_refine_ls_weighting_details 'calc w=1/[\s^2^(Fo^2^)+(0.0320P)^2^+0.3758P] where P=(Fo^2^+2Fc^2^)/3'
_refine_ls_weighting_scheme calc
_refine_ls_wR_factor_gt 0.0741
_refine_ls_wR_factor_ref 0.0776
_reflns_number_gt 4481
_reflns_number_total 5329
_reflns_threshold_expression >2sigma(I)
_cod_data_source_file c3dt51241j.txt
_cod_data_source_block 2
_cod_depositor_comments
;
The following automatic conversions were performed:

'_symmetry_cell_setting' value 'Triclinic' changed to 'triclinic'
according to /home/saulius/struct/CIF-dictionaries/cif_core.dic
dictionary named 'cif_core.dic' version 2.4.2 from 2011-04-26.

Automatic conversion script
Id: cif_fix_values 1891 2012-01-12 08:04:46Z andrius 

The following automatic conversions were performed:

'_exptl_absorpt_correction_type' value 'multi-scans' was replaced
with the value 'multi-scan' as specified in the replacement file
'src/cod-tools/trunk/data/replacement-values/replacement_values.lst'.

Automatic conversion script
Id: cif_fix_values 5376 2017-05-30 11:51:03Z andrius 
;
_cod_original_sg_symbol_H-M P-1
_cod_database_code 7023370

loop_
_symmetry_equiv_pos_as_xyz
'x, y, z'
'-x, -y, -z'

loop_
_atom_site_label
_atom_site_type_symbol
_atom_site_fract_x
_atom_site_fract_y
_atom_site_fract_z
_atom_site_U_iso_or_equiv
_atom_site_adp_type
_atom_site_occupancy
_atom_site_symmetry_multiplicity
_atom_site_calc_flag
_atom_site_refinement_flags
C1 C 0.2781(2) 0.6013(2) 0.34852(17) 0.0169(5) Uani 1 1 d .
C2 C 0.1698(2) 0.4555(2) 0.30466(17) 0.0159(5) Uani 1 1 d .
C3 C 0.1886(2) 0.4028(2) 0.21547(18) 0.0172(5) Uani 1 1 d .
H3 H 0.2714 0.4570 0.1841 0.021 Uiso 1 1 calc R
C4 C 0.0864(2) 0.2714(2) 0.17312(17) 0.0152(5) Uani 1 1 d .
C5 C -0.0333(2) 0.1889(2) 0.21908(17) 0.0156(5) Uani 1 1 d .
H5 H -0.1013 0.0972 0.1904 0.019 Uiso 1 1 calc R
C6 C -0.0528(2) 0.2418(2) 0.30782(17) 0.0139(5) Uani 1 1 d .
C7 C 0.0484(2) 0.3750(2) 0.35006(17) 0.0152(5) Uani 1 1 d .
H7 H 0.0346 0.4113 0.4103 0.018 Uiso 1 1 calc R
C8 C -0.1878(2) 0.1542(2) 0.35369(18) 0.0164(5) Uani 1 1 d .
C9 C 0.0045(2) 0.1883(2) 0.00198(18) 0.0163(5) Uani 1 1 d .
C10 C 0.0221(3) 0.1259(2) -0.08251(18) 0.0182(5) Uani 1 1 d .
H10 H 0.0987 0.1043 -0.0808 0.022 Uiso 1 1 calc R
C11 C -0.0723(3) 0.0950(3) -0.16978(18) 0.0194(5) Uani 1 1 d .
H11 H -0.0588 0.0542 -0.2280 0.023 Uiso 1 1 calc R
C12 C -0.1867(3) 0.1237(2) -0.17200(18) 0.0185(5) Uani 1 1 d .
C13 C -0.2016(3) 0.1860(3) -0.08621(18) 0.0210(6) Uani 1 1 d .
H13 H -0.2789 0.2064 -0.0871 0.025 Uiso 1 1 calc R
C14 C -0.1073(3) 0.2193(3) 0.00062(19) 0.0218(6) Uani 1 1 d .
H14 H -0.1190 0.2628 0.0583 0.026 Uiso 1 1 calc R
C15 C 0.2905(3) 0.9046(2) 0.26361(19) 0.0197(5) Uani 1 1 d .
C16 C 0.5762(3) 0.8501(3) 0.0958(2) 0.0247(6) Uani 1 1 d .
H16 H 0.5607 0.9293 0.0940 0.030 Uiso 1 1 calc R
C17 C 0.6094(3) 0.6817(3) 0.1472(2) 0.0265(6) Uani 1 1 d .
H17 H 0.6218 0.6194 0.1901 0.032 Uiso 1 1 calc R
C18 C 0.6105(3) 0.6759(3) 0.0473(2) 0.0278(6) Uani 1 1 d .
H18 H 0.6233 0.6101 0.0078 0.033 Uiso 1 1 calc R
C19 C 0.5565(3) 0.8010(3) -0.0901(2) 0.0305(7) Uani 1 1 d .
H19A H 0.6292 0.7978 -0.1285 0.037 Uiso 1 1 calc R
H19B H 0.5618 0.8942 -0.0955 0.037 Uiso 1 1 calc R
C20 C 0.4083(3) 0.6872(3) -0.1346(2) 0.0248(6) Uani 1 1 d .
C21 C 0.3775(3) 0.6553(3) -0.2377(2) 0.0286(6) Uani 1 1 d .
H21 H 0.4498 0.7049 -0.2788 0.034 Uiso 1 1 calc R
C22 C 0.2429(3) 0.5523(3) -0.2811(2) 0.0296(6) Uani 1 1 d .
C23 C 0.1364(3) 0.4825(3) -0.2212(2) 0.0328(7) Uani 1 1 d .
H23 H 0.0432 0.4136 -0.2506 0.039 Uiso 1 1 calc R
C24 C 0.1656(3) 0.5128(3) -0.1192(2) 0.0305(7) Uani 1 1 d .
H24 H 0.0926 0.4644 -0.0783 0.037 Uiso 1 1 calc R
C25 C 0.3009(3) 0.6136(3) -0.0763(2) 0.0260(6) Uani 1 1 d .
H25 H 0.3206 0.6327 -0.0059 0.031 Uiso 1 1 calc R
C26 C 0.2160(4) 0.5079(3) -0.3920(2) 0.0417(8) Uani 1 1 d .
H26A H 0.1234 0.5001 -0.4214 0.050 Uiso 1 1 calc R
H26B H 0.2933 0.5792 -0.4260 0.050 Uiso 1 1 calc R
C27 C 0.3276(3) 0.3518(3) -0.3911(2) 0.0263(6) Uani 1 1 d .
H27 H 0.4240 0.4259 -0.3837 0.032 Uiso 1 1 calc R
C28 C 0.1438(3) 0.1480(3) -0.4018(2) 0.0307(7) Uani 1 1 d .
H28 H 0.0855 0.0489 -0.4037 0.037 Uiso 1 1 calc R
C29 C 0.0941(3) 0.2413(3) -0.4124(2) 0.0389(8) Uani 1 1 d .
H29 H -0.0036 0.2204 -0.4223 0.047 Uiso 1 1 calc R
N1 N 0.5877(2) 0.7918(2) 0.17751(16) 0.0223(5) Uani 1 1 d .
N2 N 0.5892(2) 0.7841(2) 0.01446(16) 0.0249(5) Uani 1 1 d .
N3 N 0.2917(2) 0.2183(2) -0.38777(16) 0.0231(5) Uani 1 1 d .
N4 N 0.2122(3) 0.3715(2) -0.40613(17) 0.0304(6) Uani 1 1 d .
O1 O 0.23546(17) 0.66576(17) 0.40303(13) 0.0223(4) Uani 1 1 d .
O2 O 0.40268(17) 0.64675(17) 0.32587(13) 0.0243(4) Uani 1 1 d .
O1W O 0.3342(3) 1.2176(3) 0.37189(19) 0.0600(7) Uani 1 1 d .
O3 O -0.19607(17) 0.19980(17) 0.43848(12) 0.0208(4) Uani 1 1 d .
O4 O -0.28070(18) 0.04567(17) 0.30354(13) 0.0242(4) Uani 1 1 d .
O5 O 0.40268(18) 0.89969(19) 0.25392(13) 0.0258(4) Uani 1 1 d .
O6 O 0.25717(18) 0.93164(18) 0.34651(12) 0.0226(4) Uani 1 1 d .
O7 O 0.10792(17) 0.22197(17) 0.08358(12) 0.0180(4) Uani 1 1 d .
O8 O 0.54283(17) 0.91034(17) 0.46904(12) 0.0153(4) Uani 1 1 d D
H8O H 0.562(3) 0.854(2) 0.5031(18) 0.023 Uiso 1 1 d D
Co1 Co 0.56226(3) 0.85068(3) 0.32576(2) 0.01566(9) Uani 1 1 d .
Co2 Co 0.34180(3) 0.87608(3) 0.46689(2) 0.01508(9) Uani 1 1 d .

loop_
_atom_site_aniso_label
_atom_site_aniso_U_11
_atom_site_aniso_U_22
_atom_site_aniso_U_33
_atom_site_aniso_U_23
_atom_site_aniso_U_13
_atom_site_aniso_U_12
C1 0.0166(12) 0.0174(12) 0.0129(12) 0.0012(10) 0.0010(10) 0.0053(10)
C2 0.0146(12) 0.0157(12) 0.0160(13) 0.0006(10) 0.0014(10) 0.0063(10)
C3 0.0124(12) 0.0196(12) 0.0179(13) 0.0013(10) 0.0036(10) 0.0060(10)
C4 0.0168(12) 0.0199(12) 0.0113(12) -0.0010(9) 0.0014(10) 0.0109(10)
C5 0.0148(12) 0.0126(11) 0.0165(13) 0.0001(9) 0.0007(10) 0.0047(10)
C6 0.0123(11) 0.0143(11) 0.0146(12) 0.0025(9) 0.0017(10) 0.0060(9)
C7 0.0138(12) 0.0171(12) 0.0136(12) -0.0004(9) 0.0038(10) 0.0063(10)
C8 0.0168(12) 0.0170(12) 0.0152(13) 0.0029(10) 0.0033(10) 0.0076(10)
C9 0.0162(12) 0.0150(12) 0.0146(12) 0.0009(9) 0.0002(10) 0.0055(10)
C10 0.0160(12) 0.0208(13) 0.0180(13) -0.0018(10) 0.0015(10) 0.0094(11)
C11 0.0244(14) 0.0218(13) 0.0124(13) -0.0004(10) 0.0043(11) 0.0112(11)
C12 0.0185(13) 0.0164(12) 0.0175(13) 0.0030(10) 0.0023(11) 0.0058(10)
C13 0.0198(13) 0.0278(14) 0.0185(13) -0.0003(11) 0.0016(11) 0.0143(11)
C14 0.0225(14) 0.0261(14) 0.0177(14) -0.0038(11) 0.0032(11) 0.0126(11)
C15 0.0217(14) 0.0136(12) 0.0201(14) 0.0019(10) 0.0014(11) 0.0058(10)
C16 0.0211(14) 0.0223(14) 0.0270(15) -0.0039(11) 0.0030(12) 0.0079(11)
C17 0.0289(15) 0.0249(14) 0.0273(16) -0.0008(12) 0.0046(12) 0.0142(12)
C18 0.0259(15) 0.0257(14) 0.0282(16) -0.0077(12) 0.0037(12) 0.0101(12)
C19 0.0331(16) 0.0300(15) 0.0221(15) 0.0026(12) 0.0091(13) 0.0091(13)
C20 0.0306(15) 0.0261(14) 0.0224(14) 0.0025(11) 0.0052(12) 0.0169(12)
C21 0.0399(17) 0.0304(15) 0.0235(15) 0.0060(12) 0.0096(13) 0.0221(14)
C22 0.0433(18) 0.0329(16) 0.0233(15) -0.0029(12) -0.0040(13) 0.0287(14)
C23 0.0327(16) 0.0269(15) 0.0412(19) -0.0051(13) -0.0095(14) 0.0194(13)
C24 0.0274(15) 0.0272(15) 0.0399(18) 0.0048(13) 0.0085(14) 0.0146(13)
C25 0.0345(16) 0.0246(14) 0.0234(15) 0.0014(11) 0.0066(12) 0.0173(13)
C26 0.068(2) 0.0488(19) 0.0263(17) -0.0064(14) -0.0112(16) 0.0462(18)
C27 0.0290(15) 0.0286(15) 0.0251(15) -0.0007(12) 0.0029(12) 0.0171(12)
C28 0.0223(15) 0.0321(16) 0.0335(17) -0.0040(13) -0.0026(13) 0.0114(13)
C29 0.0256(16) 0.049(2) 0.0429(19) -0.0101(15) -0.0120(14) 0.0224(15)
N1 0.0172(11) 0.0207(11) 0.0235(12) -0.0029(9) 0.0032(9) 0.0048(9)
N2 0.0232(12) 0.0239(12) 0.0225(12) -0.0016(9) 0.0053(10) 0.0070(10)
N3 0.0200(11) 0.0265(12) 0.0233(12) -0.0007(9) 0.0022(9) 0.0117(10)
N4 0.0379(14) 0.0363(14) 0.0238(13) -0.0059(10) -0.0087(11) 0.0262(12)
O1 0.0179(9) 0.0164(9) 0.0254(10) -0.0058(7) 0.0078(8) 0.0019(7)
O2 0.0142(9) 0.0174(9) 0.0348(11) -0.0051(8) 0.0074(8) 0.0019(7)
O1W 0.0713(17) 0.0553(16) 0.0597(17) 0.0099(13) 0.0157(14) 0.0339(14)
O3 0.0169(9) 0.0195(9) 0.0184(9) -0.0033(7) 0.0066(7) 0.0020(7)
O4 0.0210(9) 0.0166(9) 0.0208(10) -0.0036(7) 0.0065(8) -0.0029(8)
O5 0.0205(10) 0.0350(11) 0.0222(10) 0.0005(8) -0.0010(8) 0.0144(8)
O6 0.0257(10) 0.0282(10) 0.0136(9) -0.0020(7) -0.0025(8) 0.0138(8)
O7 0.0169(9) 0.0258(9) 0.0105(9) -0.0035(7) 0.0009(7) 0.0100(8)
O8 0.0137(8) 0.0148(8) 0.0150(9) -0.0009(7) 0.0000(7) 0.0055(7)
Co1 0.01093(17) 0.01427(17) 0.01729(18) -0.00252(13) 0.00245(13) 0.00253(13)
Co2 0.01140(17) 0.01696(17) 0.01305(18) -0.00044(13) 0.00253(13) 0.00365(14)

loop_
_atom_type_symbol
_atom_type_description
_atom_type_scat_dispersion_real
_atom_type_scat_dispersion_imag
_atom_type_scat_source
C C 0.0033 0.0016 'International Tables Vol C Tables 4.2.6.8 and 6.1.1.4'
H H 0.0000 0.0000 'International Tables Vol C Tables 4.2.6.8 and 6.1.1.4'
N N 0.0061 0.0033 'International Tables Vol C Tables 4.2.6.8 and 6.1.1.4'
O O 0.0106 0.0060 'International Tables Vol C Tables 4.2.6.8 and 6.1.1.4'
Co Co 0.3494 0.9721 'International Tables Vol C Tables 4.2.6.8 and 6.1.1.4'

loop_
_geom_angle_atom_site_label_1
_geom_angle_atom_site_label_2
_geom_angle_atom_site_label_3
_geom_angle
_geom_angle_site_symmetry_1
_geom_angle_site_symmetry_3
O2 C1 O1 126.5(2) . .
O2 C1 C2 116.0(2) . .
O1 C1 C2 117.5(2) . .
C7 C2 C3 119.7(2) . .
C7 C2 C1 120.7(2) . .
C3 C2 C1 119.6(2) . .
C4 C3 C2 119.6(2) . .
C4 C3 H3 120.2 . .
C2 C3 H3 120.2 . .
C3 C4 C5 121.1(2) . .
C3 C4 O7 118.2(2) . .
C5 C4 O7 120.6(2) . .
C4 C5 C6 119.3(2) . .
C4 C5 H5 120.3 . .
C6 C5 H5 120.3 . .
C7 C6 C5 119.9(2) . .
C7 C6 C8 121.4(2) . .
C5 C6 C8 118.6(2) . .
C6 C7 C2 120.3(2) . .
C6 C7 H7 119.8 . .
C2 C7 H7 119.8 . .
O4 C8 O3 126.6(2) . .
O4 C8 C6 116.6(2) . .
O3 C8 C6 116.8(2) . .
O7 C9 C14 123.5(2) . .
O7 C9 C10 116.0(2) . .
C14 C9 C10 120.5(2) . .
C9 C10 C11 120.0(2) . .
C9 C10 H10 120.0 . .
C11 C10 H10 120.0 . .
C10 C11 C12 120.2(2) . .
C10 C11 H11 119.9 . .
C12 C11 H11 119.9 . .
C13 C12 C11 118.4(2) . .
C13 C12 C15 118.6(2) . 2_565
C11 C12 C15 123.0(2) . 2_565
C14 C13 C12 122.0(2) . .
C14 C13 H13 119.0 . .
C12 C13 H13 119.0 . .
C13 C14 C9 118.8(2) . .
C13 C14 H14 120.6 . .
C9 C14 H14 120.6 . .
O5 C15 O6 124.6(2) . .
O5 C15 C12 117.9(2) . 2_565
O6 C15 C12 117.5(2) . 2_565
N1 C16 N2 111.9(2) . .
N1 C16 H16 124.1 . .
N2 C16 H16 124.1 . .
C18 C17 N1 109.8(2) . .
C18 C17 H17 125.1 . .
N1 C17 H17 125.1 . .
C17 C18 N2 106.3(2) . .
C17 C18 H18 126.8 . .
N2 C18 H18 126.8 . .
N2 C19 C20 111.8(2) . .
N2 C19 H19A 109.3 . .
C20 C19 H19A 109.3 . .
N2 C19 H19B 109.3 . .
C20 C19 H19B 109.3 . .
H19A C19 H19B 107.9 . .
C25 C20 C21 118.4(3) . .
C25 C20 C19 122.2(2) . .
C21 C20 C19 119.5(2) . .
C22 C21 C20 121.0(3) . .
C22 C21 H21 119.5 . .
C20 C21 H21 119.5 . .
C23 C22 C21 119.5(3) . .
C23 C22 C26 120.1(3) . .
C21 C22 C26 120.3(3) . .
C24 C23 C22 120.1(3) . .
C24 C23 H23 120.0 . .
C22 C23 H23 120.0 . .
C23 C24 C25 120.1(3) . .
C23 C24 H24 119.9 . .
C25 C24 H24 119.9 . .
C24 C25 C20 120.9(3) . .
C24 C25 H25 119.5 . .
C20 C25 H25 119.5 . .
N4 C26 C22 109.0(2) . .
N4 C26 H26A 109.9 . .
C22 C26 H26A 109.9 . .
N4 C26 H26B 109.9 . .
C22 C26 H26B 109.9 . .
H26A C26 H26B 108.3 . .
N3 C27 N4 112.2(2) . .
N3 C27 H27 123.9 . .
N4 C27 H27 123.9 . .
C29 C28 N3 109.7(3) . .
C29 C28 H28 125.1 . .
N3 C28 H28 125.1 . .
C28 C29 N4 106.5(3) . .
C28 C29 H29 126.7 . .
N4 C29 H29 126.7 . .
C16 N1 C17 105.3(2) . .
C16 N1 Co1 126.16(18) . .
C17 N1 Co1 128.40(18) . .
C16 N2 C18 106.6(2) . .
C16 N2 C19 127.6(2) . .
C18 N2 C19 124.6(2) . .
C27 N3 C28 105.0(2) . .
C27 N3 Co1 122.80(18) . 2_665
C28 N3 Co1 129.37(19) . 2_665
C27 N4 C29 106.6(2) . .
C27 N4 C26 124.7(2) . .
C29 N4 C26 127.0(3) . .
C1 O1 Co2 130.46(15) . .
C1 O2 Co1 129.27(16) . .
C8 O3 Co2 133.28(15) . 2_566
C8 O4 Co1 138.77(16) . 1_445
C15 O5 Co1 144.53(17) . .
C15 O6 Co2 114.19(16) . .
C9 O7 C4 117.77(18) . .
Co2 O8 Co1 106.95(7) . .
Co2 O8 Co2 100.01(7) . 2_676
Co1 O8 Co2 122.63(8) . 2_676
Co2 O8 H8O 114.3(18) . .
Co1 O8 H8O 100.5(18) . .
Co2 O8 H8O 113.0(18) 2_676 .
O4 Co1 O2 171.41(7) 1_665 .
O4 Co1 O8 94.15(6) 1_665 .
O2 Co1 O8 94.30(7) . .
O4 Co1 N3 94.53(8) 1_665 2_665
O2 Co1 N3 86.98(8) . 2_665
O8 Co1 N3 90.01(7) . 2_665
O4 Co1 O5 89.68(7) 1_665 .
O2 Co1 O5 88.24(7) . .
O8 Co1 O5 93.86(7) . .
N3 Co1 O5 174.06(7) 2_665 .
O4 Co1 N1 84.80(7) 1_665 .
O2 Co1 N1 86.77(7) . .
O8 Co1 N1 178.69(7) . .
N3 Co1 N1 89.27(8) 2_665 .
O5 Co1 N1 86.94(7) . .
O8 Co2 O3 134.33(7) . 2_566
O8 Co2 O6 117.21(7) . .
O3 Co2 O6 108.44(7) 2_566 .
O8 Co2 O1 97.86(7) . .
O3 Co2 O1 83.52(6) 2_566 .
O6 Co2 O1 89.35(7) . .
O8 Co2 O8 79.99(7) . 2_676
O3 Co2 O8 98.08(6) 2_566 2_676
O6 Co2 O8 91.50(7) . 2_676
O1 Co2 O8 177.85(6) . 2_676

loop_
_geom_bond_atom_site_label_1
_geom_bond_atom_site_label_2
_geom_bond_distance
_geom_bond_site_symmetry_2
C1 O2 1.254(3) .
C1 O1 1.259(3) .
C1 C2 1.504(3) .
C2 C7 1.390(3) .
C2 C3 1.395(3) .
C3 C4 1.379(3) .
C3 H3 0.9500 .
C4 C5 1.387(3) .
C4 O7 1.395(3) .
C5 C6 1.394(3) .
C5 H5 0.9500 .
C6 C7 1.389(3) .
C6 C8 1.509(3) .
C7 H7 0.9500 .
C8 O4 1.241(3) .
C8 O3 1.265(3) .
C9 O7 1.385(3) .
C9 C14 1.385(3) .
C9 C10 1.387(3) .
C10 C11 1.392(3) .
C10 H10 0.9500 .
C11 C12 1.395(3) .
C11 H11 0.9500 .
C12 C13 1.389(3) .
C12 C15 1.495(3) 2_565
C13 C14 1.384(3) .
C13 H13 0.9500 .
C14 H14 0.9500 .
C15 O5 1.244(3) .
C15 O6 1.278(3) .
C15 C12 1.495(3) 2_565
C16 N1 1.312(3) .
C16 N2 1.351(3) .
C16 H16 0.9500 .
C17 C18 1.352(4) .
C17 N1 1.381(3) .
C17 H17 0.9500 .
C18 N2 1.374(3) .
C18 H18 0.9500 .
C19 N2 1.460(3) .
C19 C20 1.516(4) .
C19 H19A 0.9900 .
C19 H19B 0.9900 .
C20 C25 1.386(3) .
C20 C21 1.394(4) .
C21 C22 1.387(4) .
C21 H21 0.9500 .
C22 C23 1.386(4) .
C22 C26 1.520(4) .
C23 C24 1.379(4) .
C23 H23 0.9500 .
C24 C25 1.384(4) .
C24 H24 0.9500 .
C25 H25 0.9500 .
C26 N4 1.468(4) .
C26 H26A 0.9900 .
C26 H26B 0.9900 .
C27 N3 1.314(3) .
C27 N4 1.345(3) .
C27 H27 0.9500 .
C28 C29 1.353(4) .
C28 N3 1.377(3) .
C28 H28 0.9500 .
C29 N4 1.368(4) .
C29 H29 0.9500 .
N1 Co1 2.170(2) .
N3 Co1 2.139(2) 2_665
O1 Co2 2.1156(16) .
O2 Co1 2.0527(16) .
O3 Co2 1.9944(16) 2_566
O4 Co1 2.0345(16) 1_445
O5 Co1 2.1647(18) .
O6 Co2 2.0261(17) .
O8 Co2 1.9933(16) .
O8 Co1 2.0883(16) .
O8 Co2 2.1448(16) 2_676
O8 H8O 0.860(17) .
Co1 O4 2.0345(16) 1_665
Co1 N3 2.139(2) 2_665
Co2 O3 1.9944(16) 2_566
Co2 O8 2.1448(16) 2_676

loop_
_geom_hbond_atom_site_label_D
_geom_hbond_atom_site_label_H
_geom_hbond_atom_site_label_A
_geom_hbond_distance_DH
_geom_hbond_distance_HA
_geom_hbond_distance_DA
_geom_hbond_angle_DHA
_geom_hbond_site_symmetry_A
O8 H8O O1W 0.860(17) 2.283(19) 3.099(3) 159(2) 2_676

loop_
_geom_torsion_atom_site_label_1
_geom_torsion_atom_site_label_2
_geom_torsion_atom_site_label_3
_geom_torsion_atom_site_label_4
_geom_torsion
_geom_torsion_site_symmetry_1
_geom_torsion_site_symmetry_4
O2 C1 C2 C7 156.4(2) . .
O1 C1 C2 C7 -24.3(4) . .
O2 C1 C2 C3 -26.1(3) . .
O1 C1 C2 C3 153.3(2) . .
C7 C2 C3 C4 0.2(4) . .
C1 C2 C3 C4 -177.4(2) . .
C2 C3 C4 C5 -1.8(4) . .
C2 C3 C4 O7 179.6(2) . .
C3 C4 C5 C6 2.2(4) . .
O7 C4 C5 C6 -179.2(2) . .
C4 C5 C6 C7 -1.1(4) . .
C4 C5 C6 C8 176.5(2) . .
C5 C6 C7 C2 -0.5(4) . .
C8 C6 C7 C2 -178.0(2) . .
C3 C2 C7 C6 1.0(4) . .
C1 C2 C7 C6 178.5(2) . .
C7 C6 C8 O4 170.2(2) . .
C5 C6 C8 O4 -7.3(3) . .
C7 C6 C8 O3 -8.5(3) . .
C5 C6 C8 O3 173.9(2) . .
O7 C9 C10 C11 -176.7(2) . .
C14 C9 C10 C11 0.5(4) . .
C9 C10 C11 C12 -1.4(3) . .
C10 C11 C12 C13 1.3(3) . .
C10 C11 C12 C15 178.9(2) . 2_565
C11 C12 C13 C14 -0.3(4) . .
C15 C12 C13 C14 -178.0(2) 2_565 .
C12 C13 C14 C9 -0.6(4) . .
O7 C9 C14 C13 177.4(2) . .
C10 C9 C14 C13 0.5(4) . .
N1 C17 C18 N2 0.1(3) . .
N2 C19 C20 C25 23.0(4) . .
N2 C19 C20 C21 -157.5(2) . .
C25 C20 C21 C22 -0.1(4) . .
C19 C20 C21 C22 -179.7(3) . .
C20 C21 C22 C23 1.6(4) . .
C20 C21 C22 C26 -173.4(2) . .
C21 C22 C23 C24 -1.7(4) . .
C26 C22 C23 C24 173.3(3) . .
C22 C23 C24 C25 0.4(4) . .
C23 C24 C25 C20 1.1(4) . .
C21 C20 C25 C24 -1.2(4) . .
C19 C20 C25 C24 178.3(3) . .
C23 C22 C26 N4 -71.1(3) . .
C21 C22 C26 N4 103.8(3) . .
N3 C28 C29 N4 0.7(3) . .
N2 C16 N1 C17 0.0(3) . .
N2 C16 N1 Co1 -176.16(15) . .
C18 C17 N1 C16 0.0(3) . .
C18 C17 N1 Co1 176.01(17) . .
N1 C16 N2 C18 0.0(3) . .
N1 C16 N2 C19 167.6(2) . .
C17 C18 N2 C16 -0.1(3) . .
C17 C18 N2 C19 -168.1(2) . .
C20 C19 N2 C16 -97.3(3) . .
C20 C19 N2 C18 68.2(3) . .
N4 C27 N3 C28 0.1(3) . .
N4 C27 N3 Co1 -162.37(17) . 2_665
C29 C28 N3 C27 -0.5(3) . .
C29 C28 N3 Co1 160.4(2) . 2_665
N3 C27 N4 C29 0.3(3) . .
N3 C27 N4 C26 166.2(2) . .
C28 C29 N4 C27 -0.6(3) . .
C28 C29 N4 C26 -166.0(3) . .
C22 C26 N4 C27 -71.9(4) . .
C22 C26 N4 C29 91.1(3) . .
O2 C1 O1 Co2 6.5(4) . .
C2 C1 O1 Co2 -172.79(15) . .
O1 C1 O2 Co1 -22.3(4) . .
C2 C1 O2 Co1 156.98(16) . .
O4 C8 O3 Co2 4.6(4) . 2_566
C6 C8 O3 Co2 -176.74(16) . 2_566
O3 C8 O4 Co1 -31.5(4) . 1_445
C6 C8 O4 Co1 149.91(18) . 1_445
O6 C15 O5 Co1 31.2(4) . .
C12 C15 O5 Co1 -148.5(2) 2_565 .
O5 C15 O6 Co2 -28.1(3) . .
C12 C15 O6 Co2 151.67(16) 2_565 .
C14 C9 O7 C4 9.4(3) . .
C10 C9 O7 C4 -173.5(2) . .
C3 C4 O7 C9 -120.9(2) . .
C5 C4 O7 C9 60.5(3) . .
C1 O2 Co1 O4 -120.7(5) . 1_665
C1 O2 Co1 O8 49.1(2) . .
C1 O2 Co1 N3 138.9(2) . 2_665
C1 O2 Co1 O5 -44.6(2) . .
C1 O2 Co1 N1 -131.7(2) . .
Co2 O8 Co1 O4 119.32(8) . 1_665
Co2 O8 Co1 O4 5.06(10) 2_676 1_665
Co2 O8 Co1 O2 -59.16(8) . .
Co2 O8 Co1 O2 -173.42(9) 2_676 .
Co2 O8 Co1 N3 -146.13(9) . 2_665
Co2 O8 Co1 N3 99.61(10) 2_676 2_665
Co2 O8 Co1 O5 29.36(8) . .
Co2 O8 Co1 O5 -84.90(10) 2_676 .
Co2 O8 Co1 N1 157(3) . .
Co2 O8 Co1 N1 43(3) 2_676 .
C15 O5 Co1 O4 -125.3(3) . 1_665
C15 O5 Co1 O2 63.0(3) . .
C15 O5 Co1 O8 -31.1(3) . .
C15 O5 Co1 N3 99.5(7) . 2_665
C15 O5 Co1 N1 149.9(3) . .
C16 N1 Co1 O4 -56.2(2) . 1_665
C17 N1 Co1 O4 128.5(2) . 1_665
C16 N1 Co1 O2 122.1(2) . .
C17 N1 Co1 O2 -53.1(2) . .
C16 N1 Co1 O8 -94(3) . .
C17 N1 Co1 O8 91(3) . .
C16 N1 Co1 N3 -150.8(2) . 2_665
C17 N1 Co1 N3 33.9(2) . 2_665
C16 N1 Co1 O5 33.7(2) . .
C17 N1 Co1 O5 -141.5(2) . .
Co1 O8 Co2 O3 139.67(8) . 2_566
Co2 O8 Co2 O3 -91.55(10) 2_676 2_566
Co1 O8 Co2 O6 -42.26(10) . .
Co2 O8 Co2 O6 86.51(8) 2_676 .
Co1 O8 Co2 O1 51.07(8) . .
Co2 O8 Co2 O1 179.84(7) 2_676 .
Co1 O8 Co2 O8 -128.77(10) . 2_676
Co2 O8 Co2 O8 0.0 2_676 2_676
C15 O6 Co2 O8 39.70(18) . .
C15 O6 Co2 O3 -141.76(16) . 2_566
C15 O6 Co2 O1 -58.81(16) . .
C15 O6 Co2 O8 119.21(16) . 2_676
C1 O1 Co2 O8 -24.6(2) . .
C1 O1 Co2 O3 -158.6(2) . 2_566
C1 O1 Co2 O6 92.8(2) . .
C1 O1 Co2 O8 -20(2) . 2_676
